data_7018792
loop_
_publ_author_name
'Kimani, Martin M.'
'Wang, Hsiao C.'
'Brumaghim, Julia L.'

_publ_section_title
;
 Investigating the copper coordination, electrochemistry, and Cu(ii)
 reduction kinetics of biologically relevant selone and thione compounds.
;
_journal_issue 17
_journal_name_full 'Dalton transactions (Cambridge, England : 2003)'
_journal_page_first 5248
_journal_page_last 5259
_journal_paper_doi 10.1039/c2dt11731b
_journal_volume 41
_journal_year 2012
_chemical_formula_moiety 'C10 H16 N4 Se2, 2(C F3 O3 S)'
_chemical_formula_sum 'C12 H16 F6 N4 O6 S2 Se2'
_chemical_formula_weight 648.33
_space_group_IT_number 14
_symmetry_cell_setting monoclinic
_symmetry_Int_Tables_number 14
_symmetry_space_group_name_Hall '-P 2ybc'
_symmetry_space_group_name_H-M 'P 1 21/c 1'
_atom_sites_solution_hydrogens geom
_atom_sites_solution_primary direct
_atom_sites_solution_secondary difmap
_audit_creation_method SHELXL-97
_cell_angle_alpha 90.00
_cell_angle_beta 100.53(3)
_cell_angle_gamma 90.00
_cell_formula_units_Z 4
_cell_length_a 8.5501(17)
_cell_length_b 20.249(4)
_cell_length_c 13.002(3)
_cell_measurement_reflns_used 18636
_cell_measurement_temperature 168.15
_cell_measurement_theta_max 26.26
_cell_measurement_theta_min 2.57
_cell_volume 2213.1(8)
_computing_cell_refinement 'CrystalClear (Rigaku/MSC,2006)'
_computing_data_collection 'CrystalClear (Rigaku/MSC,2006)'
_computing_data_reduction 'CrystalClear (Rigaku/MSC,2006)'
_computing_molecular_graphics 'SHELXTL 6.10 (Sheldrick,2008)'
_computing_publication_material 'SHELXTL 6.10 (Sheldrick,2008)'
_computing_structure_refinement 'SHELXTL 6.10 (Sheldrick,2008)'
_computing_structure_solution 'SHELXTL 6.10 (Sheldrick,2008)'
_diffrn_ambient_temperature 168.15
_diffrn_detector_area_resol_mean 14.6306
_diffrn_measured_fraction_theta_full 0.996
_diffrn_measured_fraction_theta_max 0.996
_diffrn_measurement_device_type 'Rigaku, AFC8S diffractometer'
_diffrn_measurement_method dtprofit.ref
_diffrn_radiation_monochromator graphite
_diffrn_radiation_probe x-ray
_diffrn_radiation_type MoK\a
_diffrn_radiation_wavelength 0.71073
_diffrn_reflns_av_R_equivalents 0.0380
_diffrn_reflns_av_sigmaI/netI 0.0272
_diffrn_reflns_limit_h_max 10
_diffrn_reflns_limit_h_min -9
_diffrn_reflns_limit_k_max 25
_diffrn_reflns_limit_k_min -21
_diffrn_reflns_limit_l_max 16
_diffrn_reflns_limit_l_min -16
_diffrn_reflns_number 18636
_diffrn_reflns_theta_full 26.25
_diffrn_reflns_theta_max 26.25
_diffrn_reflns_theta_min 2.57
_diffrn_source 'fine-focus sealed tube'
_diffrn_standards_decay_% 0
_diffrn_standards_interval_count 0
_diffrn_standards_interval_time 0
_diffrn_standards_number 0
_exptl_absorpt_coefficient_mu 3.617
_exptl_absorpt_correction_T_max 0.5033
_exptl_absorpt_correction_T_min 0.4001
_exptl_absorpt_correction_type multi-scan
_exptl_absorpt_process_details 'REQAB, CrystalClear'
_exptl_crystal_colour yellow
_exptl_crystal_density_diffrn 1.946
_exptl_crystal_density_method 'not measured'
_exptl_crystal_description rod
_exptl_crystal_F_000 1272
_exptl_crystal_recrystallization_method 'ether into acetonitrile'
_exptl_crystal_size_max 0.31
_exptl_crystal_size_mid 0.27
_exptl_crystal_size_min 0.22
_refine_diff_density_max 0.621
_refine_diff_density_min -0.712
_refine_diff_density_rms 0.099
_refine_ls_extinction_method none
_refine_ls_goodness_of_fit_ref 1.125
_refine_ls_hydrogen_treatment constr
_refine_ls_matrix_type full
_refine_ls_number_parameters 293
_refine_ls_number_reflns 4449
_refine_ls_number_restraints 0
_refine_ls_restrained_S_all 1.125
_refine_ls_R_factor_all 0.0383
_refine_ls_R_factor_gt 0.0346
_refine_ls_shift/su_max 0.045
_refine_ls_shift/su_mean 0.001
_refine_ls_structure_factor_coef Fsqd
_refine_ls_weighting_details 'calc w=1/[\s^2^(Fo^2^)+(0.0389P)^2^+3.1461P] where P=(Fo^2^+2Fc^2^)/3'
_refine_ls_weighting_scheme calc
_refine_ls_wR_factor_gt 0.0839
_refine_ls_wR_factor_ref 0.0870
_reflns_number_gt 4060
_reflns_number_total 4449
_reflns_threshold_expression >2sigma(I)
_cod_data_source_file c2dt11731b.txt
_cod_data_source_block seotf
_cod_original_sg_symbol_H-M 'P 21/c'
_cod_database_code 7018792

loop_
_symmetry_equiv_pos_as_xyz
'x, y, z'
'-x, y+1/2, -z+1/2'
'-x, -y, -z'
'x, -y-1/2, z-1/2'

loop_
_atom_site_label
_atom_site_type_symbol
_atom_site_fract_x
_atom_site_fract_y
_atom_site_fract_z
_atom_site_U_iso_or_equiv
_atom_site_adp_type
_atom_site_occupancy
_atom_site_symmetry_multiplicity
_atom_site_calc_flag
_atom_site_refinement_flags
Se1 Se 0.41540(3) 0.404113(14) 0.59610(2) 0.02217(10) Uani 1 1 d .
Se2 Se 0.16871(3) 0.353351(15) 0.53111(2) 0.02181(10) Uani 1 1 d .
C1 C 0.3352(3) 0.46592(15) 0.6817(2) 0.0216(6) Uani 1 1 d .
C2 C 0.4209(5) 0.40779(19) 0.8525(3) 0.0378(8) Uani 1 1 d .
H2A H 0.5229 0.3981 0.8352 0.057 Uiso 1 1 calc R
H2B H 0.3548 0.3692 0.8416 0.057 Uiso 1 1 calc R
H2C H 0.4344 0.4209 0.9246 0.057 Uiso 1 1 calc R
C3 C 0.2781(4) 0.51705(18) 0.8210(3) 0.0319(7) Uani 1 1 d .
H3A H 0.2704 0.5264 0.8900 0.038 Uiso 1 1 calc R
C4 C 0.2253(4) 0.55530(18) 0.7368(3) 0.0312(7) Uani 1 1 d .
H4A H 0.1745 0.5959 0.7368 0.037 Uiso 1 1 calc R
C5 C 0.2297(4) 0.54892(18) 0.5442(3) 0.0353(8) Uani 1 1 d .
H5A H 0.1732 0.5164 0.4979 0.053 Uiso 1 1 calc R
H5B H 0.3288 0.5589 0.5229 0.053 Uiso 1 1 calc R
H5C H 0.1667 0.5883 0.5416 0.053 Uiso 1 1 calc R
C6 C 0.1613(3) 0.30287(15) 0.6527(2) 0.0225(6) Uani 1 1 d .
C7 C 0.3905(4) 0.22663(17) 0.6435(3) 0.0332(7) Uani 1 1 d .
H7A H 0.3602 0.2273 0.5687 0.050 Uiso 1 1 calc R
H7B H 0.4131 0.1821 0.6667 0.050 Uiso 1 1 calc R
H7C H 0.4836 0.2534 0.6643 0.050 Uiso 1 1 calc R
C8 C 0.2204(4) 0.23083(17) 0.7823(3) 0.0309(7) Uani 1 1 d .
H8A H 0.2706 0.1972 0.8246 0.037 Uiso 1 1 calc R
C9 C 0.0951(4) 0.26717(17) 0.7995(3) 0.0313(7) Uani 1 1 d .
H9A H 0.0423 0.2627 0.8556 0.038 Uiso 1 1 calc R
C10 C -0.0706(4) 0.36038(19) 0.7076(3) 0.0330(7) Uani 1 1 d .
H10A H -0.0297 0.4036 0.6973 0.049 Uiso 1 1 calc R
H10B H -0.1166 0.3603 0.7696 0.049 Uiso 1 1 calc R
H10C H -0.1504 0.3488 0.6484 0.049 Uiso 1 1 calc R
C11 C 0.8109(4) 0.5410(2) 0.8564(3) 0.0383(8) Uani 1 1 d .
C12 C 0.7583(4) 0.3130(2) 0.0302(3) 0.0390(8) Uani 1 1 d .
N1 N 0.3455(3) 0.46160(14) 0.7857(2) 0.0262(5) Uani 1 1 d .
N2 N 0.2607(3) 0.52304(13) 0.6511(2) 0.0242(5) Uani 1 1 d .
N3 N 0.2596(3) 0.25290(13) 0.6908(2) 0.0257(5) Uani 1 1 d .
N4 N 0.0598(3) 0.31187(13) 0.7191(2) 0.0249(5) Uani 1 1 d .
S3 S 0.72755(9) 0.53983(4) 0.71717(6) 0.02575(17) Uani 1 1 d .
S4 S 0.70859(10) 0.24247(4) -0.05551(7) 0.03012(18) Uani 1 1 d .
O1 O 0.6860(3) 0.47101(12) 0.69943(19) 0.0320(5) Uani 1 1 d .
O2 O 0.8572(3) 0.56218(14) 0.6693(2) 0.0398(6) Uani 1 1 d .
O3 O 0.6425(5) 0.27317(18) -0.1522(2) 0.0678(10) Uani 1 1 d .
O4 O 0.5947(3) 0.58429(13) 0.7085(2) 0.0403(6) Uani 1 1 d .
O5 O 0.6030(4) 0.20476(15) -0.0063(3) 0.0572(9) Uani 1 1 d .
O6 O 0.8621(3) 0.21197(15) -0.0530(3) 0.0503(7) Uani 1 1 d .
F1 F 0.9335(3) 0.49999(15) 0.88135(19) 0.0561(7) Uani 1 1 d .
F2 F 0.7017(3) 0.52276(17) 0.91331(19) 0.0632(8) Uani 1 1 d .
F3 F 0.8599(4) 0.60102(15) 0.8891(2) 0.0698(8) Uani 1 1 d .
F4 F 0.8485(4) 0.35557(16) -0.0104(3) 0.0802(10) Uani 1 1 d .
F5 F 0.6297(3) 0.34679(11) 0.04434(19) 0.0459(5) Uani 1 1 d .
F6 F 0.8342(4) 0.29595(16) 0.1240(2) 0.0865(11) Uani 1 1 d .

loop_
_atom_site_aniso_label
_atom_site_aniso_U_11
_atom_site_aniso_U_22
_atom_site_aniso_U_33
_atom_site_aniso_U_23
_atom_site_aniso_U_13
_atom_site_aniso_U_12
Se1 0.02200(16) 0.02149(17) 0.02407(17) -0.00189(11) 0.00699(12) -0.00162(10)
Se2 0.02399(16) 0.02292(17) 0.01875(16) -0.00018(10) 0.00455(11) -0.00291(11)
C1 0.0204(13) 0.0231(14) 0.0205(14) -0.0007(11) 0.0018(11) -0.0027(11)
C2 0.050(2) 0.037(2) 0.0253(17) 0.0065(14) 0.0029(15) 0.0045(16)
C3 0.0339(17) 0.0380(19) 0.0258(16) -0.0082(14) 0.0109(13) 0.0027(14)
C4 0.0275(15) 0.0294(17) 0.0366(18) -0.0096(14) 0.0055(13) 0.0041(13)
C5 0.0439(19) 0.0317(18) 0.0294(17) 0.0106(14) 0.0044(15) 0.0049(15)
C6 0.0228(14) 0.0217(15) 0.0237(14) -0.0018(11) 0.0061(11) -0.0026(11)
C7 0.0361(17) 0.0293(17) 0.0386(19) 0.0044(14) 0.0188(15) 0.0077(14)
C8 0.0386(17) 0.0280(17) 0.0281(16) 0.0079(13) 0.0115(14) 0.0037(14)
C9 0.0359(17) 0.0325(18) 0.0284(16) 0.0084(14) 0.0134(14) 0.0002(14)
C10 0.0272(16) 0.041(2) 0.0332(18) 0.0008(14) 0.0112(14) 0.0081(14)
C11 0.0364(18) 0.048(2) 0.0298(18) -0.0037(15) 0.0038(15) -0.0062(16)
C12 0.0354(18) 0.036(2) 0.042(2) 0.0051(16) -0.0031(15) -0.0019(15)
N1 0.0278(13) 0.0292(14) 0.0215(13) 0.0000(10) 0.0041(10) 0.0008(11)
N2 0.0220(12) 0.0235(13) 0.0266(13) -0.0006(10) 0.0032(10) 0.0008(10)
N3 0.0282(13) 0.0225(13) 0.0286(14) 0.0029(10) 0.0112(11) 0.0023(10)
N4 0.0246(12) 0.0266(14) 0.0244(13) 0.0010(10) 0.0070(10) 0.0008(10)
S3 0.0231(3) 0.0280(4) 0.0252(4) -0.0002(3) 0.0017(3) -0.0040(3)
S4 0.0296(4) 0.0307(4) 0.0321(4) 0.0023(3) 0.0112(3) 0.0059(3)
O1 0.0294(11) 0.0293(13) 0.0372(13) -0.0043(10) 0.0054(10) -0.0021(9)
O2 0.0317(12) 0.0542(17) 0.0331(13) 0.0084(12) 0.0048(10) -0.0119(11)
O3 0.104(3) 0.058(2) 0.0345(16) -0.0035(14) -0.0067(17) 0.0360(19)
O4 0.0318(12) 0.0319(14) 0.0533(16) -0.0035(12) -0.0024(12) 0.0026(10)
O5 0.0582(18) 0.0398(16) 0.088(2) -0.0167(15) 0.0515(17) -0.0163(13)
O6 0.0402(14) 0.0450(17) 0.073(2) 0.0146(15) 0.0289(14) 0.0162(12)
F1 0.0440(13) 0.083(2) 0.0367(12) 0.0124(12) -0.0048(10) 0.0092(12)
F2 0.0561(15) 0.106(2) 0.0315(12) -0.0040(13) 0.0180(11) -0.0135(15)
F3 0.082(2) 0.0665(19) 0.0516(16) -0.0236(14) -0.0134(14) -0.0216(15)
F4 0.0616(17) 0.0575(19) 0.125(3) 0.0042(18) 0.0272(18) -0.0280(14)
F5 0.0574(14) 0.0333(12) 0.0470(13) -0.0058(10) 0.0098(11) 0.0059(10)
F6 0.118(3) 0.067(2) 0.0529(16) -0.0081(14) -0.0420(17) 0.0277(19)

loop_
_atom_type_symbol
_atom_type_description
_atom_type_scat_dispersion_real
_atom_type_scat_dispersion_imag
_atom_type_scat_source
C C 0.0033 0.0016 'International Tables Vol C Tables 4.2.6.8 and 6.1.1.4'
H H 0.0000 0.0000 'International Tables Vol C Tables 4.2.6.8 and 6.1.1.4'
N N 0.0061 0.0033 'International Tables Vol C Tables 4.2.6.8 and 6.1.1.4'
O O 0.0106 0.0060 'International Tables Vol C Tables 4.2.6.8 and 6.1.1.4'
F F 0.0171 0.0103 'International Tables Vol C Tables 4.2.6.8 and 6.1.1.4'
S S 0.1246 0.1234 'International Tables Vol C Tables 4.2.6.8 and 6.1.1.4'
Se Se -0.0929 2.2259 'International Tables Vol C Tables 4.2.6.8 and 6.1.1.4'

loop_
_geom_angle_atom_site_label_1
_geom_angle_atom_site_label_2
_geom_angle_atom_site_label_3
_geom_angle
C1 Se1 Se2 95.89(9)
C6 Se2 Se1 95.75(9)
N1 C1 N2 107.1(3)
N1 C1 Se1 126.0(2)
N2 C1 Se1 126.9(2)
N1 C2 H2A 109.5
N1 C2 H2B 109.5
H2A C2 H2B 109.5
N1 C2 H2C 109.5
H2A C2 H2C 109.5
H2B C2 H2C 109.5
C4 C3 N1 107.2(3)
C4 C3 H3A 126.4
N1 C3 H3A 126.4
C3 C4 N2 107.1(3)
C3 C4 H4A 126.4
N2 C4 H4A 126.4
N2 C5 H5A 109.5
N2 C5 H5B 109.5
H5A C5 H5B 109.5
N2 C5 H5C 109.5
H5A C5 H5C 109.5
H5B C5 H5C 109.5
N4 C6 N3 107.3(3)
N4 C6 Se2 126.0(2)
N3 C6 Se2 126.7(2)
N3 C7 H7A 109.5
N3 C7 H7B 109.5
H7A C7 H7B 109.5
N3 C7 H7C 109.5
H7A C7 H7C 109.5
H7B C7 H7C 109.5
C9 C8 N3 107.1(3)
C9 C8 H8A 126.5
N3 C8 H8A 126.5
C8 C9 N4 107.6(3)
C8 C9 H9A 126.2
N4 C9 H9A 126.2
N4 C10 H10A 109.5
N4 C10 H10B 109.5
H10A C10 H10B 109.5
N4 C10 H10C 109.5
H10A C10 H10C 109.5
H10B C10 H10C 109.5
F3 C11 F1 107.8(3)
F3 C11 F2 106.6(3)
F1 C11 F2 106.8(3)
F3 C11 S3 111.9(3)
F1 C11 S3 112.4(3)
F2 C11 S3 111.0(2)
F6 C12 F4 108.3(4)
F6 C12 F5 106.6(4)
F4 C12 F5 105.9(3)
F6 C12 S4 112.5(3)
F4 C12 S4 110.8(3)
F5 C12 S4 112.4(2)
C1 N1 C3 109.1(3)
C1 N1 C2 125.9(3)
C3 N1 C2 125.0(3)
C1 N2 C4 109.4(3)
C1 N2 C5 125.6(3)
C4 N2 C5 124.9(3)
C6 N3 C8 109.2(3)
C6 N3 C7 126.0(3)
C8 N3 C7 124.8(3)
C6 N4 C9 108.8(3)
C6 N4 C10 126.2(3)
C9 N4 C10 125.0(3)
O4 S3 O2 115.41(17)
O4 S3 O1 115.05(15)
O2 S3 O1 114.83(16)
O4 S3 C11 103.26(18)
O2 S3 C11 103.49(16)
O1 S3 C11 102.22(17)
O5 S4 O3 116.7(2)
O5 S4 O6 114.17(19)
O3 S4 O6 114.8(2)
O5 S4 C12 104.08(18)
O3 S4 C12 102.12(19)
O6 S4 C12 102.27(19)

loop_
_geom_bond_atom_site_label_1
_geom_bond_atom_site_label_2
_geom_bond_distance
Se1 C1 1.885(3)
Se1 Se2 2.3598(7)
Se2 C6 1.893(3)
C1 N1 1.342(4)
C1 N2 1.345(4)
C2 N1 1.467(4)
C2 H2A 0.9600
C2 H2B 0.9600
C2 H2C 0.9600
C3 C4 1.350(5)
C3 N1 1.378(4)
C3 H3A 0.9300
C4 N2 1.372(4)
C4 H4A 0.9300
C5 N2 1.464(4)
C5 H5A 0.9600
C5 H5B 0.9600
C5 H5C 0.9600
C6 N4 1.344(4)
C6 N3 1.350(4)
C7 N3 1.472(4)
C7 H7A 0.9600
C7 H7B 0.9600
C7 H7C 0.9600
C8 C9 1.352(5)
C8 N3 1.368(4)
C8 H8A 0.9300
C9 N4 1.374(4)
C9 H9A 0.9300
C10 N4 1.473(4)
C10 H10A 0.9600
C10 H10B 0.9600
C10 H10C 0.9600
C11 F3 1.329(5)
C11 F1 1.330(5)
C11 F2 1.344(4)
C11 S3 1.821(4)
C12 F6 1.318(5)
C12 F4 1.329(5)
C12 F5 1.337(5)
C12 S4 1.813(4)
S3 O4 1.438(3)
S3 O2 1.439(3)
S3 O1 1.446(2)
S4 O5 1.421(3)
S4 O3 1.424(3)
S4 O6 1.445(3)

loop_
_geom_shortbond_distance
O1
Se1
2.803
O6
Se2
2.961
O1
C1
2.965
O6
H9A
2.347
O3
H7C
2.552
O6
H5C
2.523
F5
H2C
2.552
